data_1518517
loop_
_publ_author_name
'Asiri, Abdullah M.'
'Heller, Harry G.'
'Hughes, David S.'
'Hursthouse, Michael B.'
'Kendrick, John'
'Leusen, Frank Jj'
'Montis, Riccardo'

_publ_section_title
;
 A mechanophysical phase transition provides a dramatic example of colour
 polymorphism: the tribochromism of a substituted
 tri(methylene)tetrahydrofuran-2-one.
;
_journal_issue 1
_journal_name_full 'Chemistry Central journal'
_journal_page_first 70
_journal_paper_doi 10.1186/s13065-014-0070-3
_journal_volume 8
_journal_year 2014
_chemical_formula_sum 'C23 H16 N2 O2'
_chemical_formula_weight 176.19
_chemical_name_common TriboI
_chemical_name_systematic
;
 ?
;
_space_group_IT_number 4
_symmetry_cell_setting monoclinic
_symmetry_space_group_name_Hall 'P 2yb'
_symmetry_space_group_name_H-M 'P 1 21 1'
_atom_sites_solution_hydrogens geom
_atom_sites_solution_primary direct
_atom_sites_solution_secondary difmap
_audit_creation_method SHELXL-97
_cell_angle_alpha 90.00
_cell_angle_beta 110.332(2)
_cell_angle_gamma 90.00
_cell_formula_units_Z 2
_cell_length_a 10.3520(4)
_cell_length_b 7.21200(10)
_cell_length_c 13.3200(9)
_cell_measurement_temperature 293(2)
_cell_volume 932.49(7)
_computing_structure_refinement 'SHELXL-97 (Sheldrick, 2008)'
_diffrn_ambient_temperature 293(2)
_diffrn_measured_fraction_theta_full 0.983
_diffrn_measured_fraction_theta_max 0.983
_diffrn_measurement_device_type 'FAST TV Area Detector'
_diffrn_radiation_monochromator graphite
_diffrn_radiation_source 'FR591 Rotating Anode'
_diffrn_radiation_type MoK\a
_diffrn_radiation_wavelength 0.71069
_diffrn_reflns_av_R_equivalents 0.0306
_diffrn_reflns_av_sigmaI/netI 0.2128
_diffrn_reflns_limit_h_max 13
_diffrn_reflns_limit_h_min -13
_diffrn_reflns_limit_k_max 6
_diffrn_reflns_limit_k_min -9
_diffrn_reflns_limit_l_max 17
_diffrn_reflns_limit_l_min -9
_diffrn_reflns_number 4685
_diffrn_reflns_theta_full 27.50
_diffrn_reflns_theta_max 27.50
_diffrn_reflns_theta_min 3.07
_exptl_absorpt_coefficient_mu 0.081
_exptl_crystal_colour yellow
_exptl_crystal_density_diffrn 1.255
_exptl_crystal_density_method 'not measured'
_exptl_crystal_F_000 368
_refine_diff_density_max 0.181
_refine_diff_density_min -0.224
_refine_diff_density_rms 0.049
_refine_ls_abs_structure_details 'Flack H D (1983), Acta Cryst. A39, 876-881'
_refine_ls_abs_structure_Flack 2(2)
_refine_ls_extinction_method none
_refine_ls_goodness_of_fit_ref 0.485
_refine_ls_hydrogen_treatment mixed
_refine_ls_matrix_type full
_refine_ls_number_parameters 245
_refine_ls_number_reflns 3885
_refine_ls_number_restraints 0
_refine_ls_restrained_S_all 0.485
_refine_ls_R_factor_all 0.0587
_refine_ls_R_factor_gt 0.0423
_refine_ls_shift/su_max 0.000
_refine_ls_shift/su_mean 0.000
_refine_ls_structure_factor_coef Fsqd
_refine_ls_weighting_details 'calc w=1/[\s^2^(Fo^2^)+(0.0001P)^2^+0.0000P] where P=(Fo^2^+2Fc^2^)/3'
_refine_ls_weighting_scheme calc
_refine_ls_wR_factor_gt 0.1264
_refine_ls_wR_factor_ref 0.1431
_reflns_number_gt 1863
_reflns_number_total 3885
_reflns_threshold_expression >2\s(I)
_cod_data_source_file 1283497142137493_add2.cif
_cod_data_source_block s80
_cod_depositor_comments
;
The following automatic conversions were performed:

'_symmetry_cell_setting' value 'Monoclinic' changed to 'monoclinic'
according to
/usr/data/users/saulius/crontab/automatic-downloads/current/BMC/lib/dictionaries/cif_core.dic
dictionary named 'cif_core.dic' version 2.4.2 from 2011-04-26.

Automatic conversion script
Id: cif_fix_values 2935 2014-11-11 08:27:57Z andrius 
;
_cod_original_sg_symbol_H-M P2(1)
_cod_database_code 1518517

loop_
_symmetry_equiv_pos_as_xyz
'x, y, z'
'-x, y+1/2, -z'

loop_
_atom_site_label
_atom_site_type_symbol
_atom_site_fract_x
_atom_site_fract_y
_atom_site_fract_z
_atom_site_U_iso_or_equiv
_atom_site_adp_type
_atom_site_occupancy
_atom_site_symmetry_multiplicity
_atom_site_calc_flag
_atom_site_refinement_flags
C1 C 0.2438(3) 0.6903(6) 0.5256(2) 0.0505(7) Uani 1 1 d .
C2 C 0.1095(3) 0.7594(5) 0.6252(2) 0.0389(5) Uani 1 1 d .
C3 C 0.2531(3) 0.7877(5) 0.6965(2) 0.0362(5) Uani 1 1 d .
C4 C 0.3339(3) 0.6914(5) 0.6380(2) 0.0413(6) Uani 1 1 d .
C5 C -0.0132(3) 0.7495(5) 0.6395(2) 0.0411(6) Uani 1 1 d .
C6 C -0.1352(3) 0.7090(6) 0.5500(3) 0.0535(7) Uani 1 1 d .
C7 C -0.0314(3) 0.7546(5) 0.7413(2) 0.0489(7) Uani 1 1 d .
C8 C 0.2981(3) 0.9104(5) 0.7776(2) 0.0374(5) Uani 1 1 d .
C9 C 0.2029(3) 1.0258(5) 0.8139(2) 0.0377(5) Uani 1 1 d .
C10 C 0.1178(3) 1.1532(5) 0.7422(3) 0.0475(7) Uani 1 1 d .
H10 H 0.1185 1.1613 0.6727 0.057 Uiso 1 1 calc R
C11 C 0.0319(3) 1.2679(6) 0.7747(3) 0.0611(9) Uani 1 1 d .
H11 H -0.0250 1.3524 0.7268 0.073 Uiso 1 1 calc R
C12 C 0.0307(3) 1.2573(6) 0.8769(3) 0.0634(9) Uani 1 1 d .
H12 H -0.0268 1.3350 0.8981 0.076 Uiso 1 1 calc R
C13 C 0.1135(3) 1.1327(6) 0.9482(3) 0.0598(9) Uani 1 1 d .
H13 H 0.1121 1.1267 1.0176 0.072 Uiso 1 1 calc R
C14 C 0.1999(3) 1.0149(6) 0.9173(2) 0.0485(7) Uani 1 1 d .
H14 H 0.2553 0.9295 0.9655 0.058 Uiso 1 1 calc R
C15 C 0.4467(3) 0.9604(5) 0.8261(2) 0.0406(6) Uani 1 1 d .
C16 C 0.5170(3) 0.9490(6) 0.9362(3) 0.0521(7) Uani 1 1 d .
H16 H 0.4704 0.9110 0.9810 0.063 Uiso 1 1 calc R
C17 C 0.6560(3) 0.9939(6) 0.9795(3) 0.0666(10) Uani 1 1 d .
H17 H 0.7022 0.9848 1.0530 0.080 Uiso 1 1 calc R
C18 C 0.7252(3) 1.0518(6) 0.9137(4) 0.0677(10) Uani 1 1 d .
H18 H 0.8184 1.0809 0.9427 0.081 Uiso 1 1 calc R
C19 C 0.6565(3) 1.0668(5) 0.8050(4) 0.0638(10) Uani 1 1 d .
H19 H 0.7037 1.1068 0.7610 0.077 Uiso 1 1 calc R
C20 C 0.5172(3) 1.0228(5) 0.7604(3) 0.0511(7) Uani 1 1 d .
H20 H 0.4713 1.0350 0.6871 0.061 Uiso 1 1 calc R
C21 C 0.4517(3) 0.5939(5) 0.6742(3) 0.0501(7) Uani 1 1 d .
C22 C 0.5176(4) 0.5098(7) 0.6005(3) 0.0746(11) Uani 1 1 d .
H22A H 0.4697 0.5507 0.5285 0.112 Uiso 1 1 calc R
H22B H 0.5131 0.3771 0.6036 0.112 Uiso 1 1 calc R
H22C H 0.6122 0.5480 0.6223 0.112 Uiso 1 1 calc R
C23 C 0.5255(4) 0.5577(6) 0.7912(3) 0.0647(10) Uani 1 1 d .
H23A H 0.4665 0.5896 0.8305 0.097 Uiso 1 1 calc R
H23B H 0.6077 0.6314 0.8162 0.097 Uiso 1 1 calc R
H23C H 0.5494 0.4287 0.8018 0.097 Uiso 1 1 calc R
N1 N -0.2327(3) 0.6742(7) 0.4803(3) 0.0841(11) Uani 1 1 d .
N2 N -0.0555(3) 0.7455(6) 0.8178(3) 0.0738(9) Uani 1 1 d .
O1 O 0.10684(19) 0.7265 0.52367(15) 0.0495(5) Uani 1 1 d .
O2 O 0.2597(3) 0.6615(5) 0.44231(18) 0.0726(8) Uani 1 1 d .

loop_
_atom_site_aniso_label
_atom_site_aniso_U_11
_atom_site_aniso_U_22
_atom_site_aniso_U_33
_atom_site_aniso_U_23
_atom_site_aniso_U_13
_atom_site_aniso_U_12
C1 0.0496(15) 0.068(2) 0.0411(15) -0.0079(14) 0.0243(13) -0.0028(13)
C2 0.0450(13) 0.0424(15) 0.0326(12) -0.0029(11) 0.0175(11) -0.0004(11)
C3 0.0400(12) 0.0412(14) 0.0313(12) 0.0012(10) 0.0173(11) 0.0029(10)
C4 0.0456(13) 0.0475(16) 0.0364(13) -0.0057(11) 0.0212(12) -0.0003(11)
C5 0.0434(13) 0.0451(15) 0.0411(14) -0.0059(12) 0.0226(12) -0.0033(11)
C6 0.0469(15) 0.070(2) 0.0502(17) -0.0169(15) 0.0249(15) -0.0090(13)
C7 0.0544(15) 0.0491(17) 0.0523(17) -0.0092(14) 0.0300(14) -0.0087(13)
C8 0.0412(13) 0.0404(14) 0.0323(12) 0.0023(10) 0.0149(11) 0.0039(10)
C9 0.0397(12) 0.0401(14) 0.0361(13) -0.0058(11) 0.0168(11) -0.0003(10)
C10 0.0533(16) 0.0446(16) 0.0460(16) 0.0012(13) 0.0189(13) 0.0081(12)
C11 0.0593(18) 0.0440(18) 0.081(2) -0.0075(17) 0.0262(18) 0.0103(13)
C12 0.0546(17) 0.059(2) 0.086(3) -0.0309(19) 0.0375(19) -0.0035(15)
C13 0.0588(18) 0.081(2) 0.0526(19) -0.0256(18) 0.0351(17) -0.0150(16)
C14 0.0498(15) 0.0599(18) 0.0398(15) -0.0024(14) 0.0208(13) -0.0002(13)
C15 0.0394(12) 0.0374(14) 0.0448(15) -0.0059(11) 0.0143(12) 0.0038(9)
C16 0.0433(15) 0.064(2) 0.0484(17) -0.0112(15) 0.0147(13) 0.0044(13)
C17 0.0480(16) 0.079(3) 0.061(2) -0.0176(19) 0.0044(16) 0.0118(15)
C18 0.0389(15) 0.060(2) 0.096(3) -0.004(2) 0.0138(18) 0.0047(13)
C19 0.0493(17) 0.0509(19) 0.096(3) 0.0118(18) 0.031(2) 0.0024(13)
C20 0.0473(15) 0.0457(16) 0.062(2) 0.0082(15) 0.0203(15) 0.0037(12)
C21 0.0551(17) 0.0465(17) 0.0545(19) -0.0059(14) 0.0262(15) 0.0047(12)
C22 0.067(2) 0.092(3) 0.080(3) -0.016(2) 0.044(2) 0.017(2)
C23 0.077(2) 0.055(2) 0.058(2) 0.0033(16) 0.0192(19) 0.0245(16)
N1 0.0516(16) 0.132(3) 0.069(2) -0.032(2) 0.0228(16) -0.0127(18)
N2 0.098(2) 0.075(2) 0.072(2) -0.0129(17) 0.0600(19) -0.0220(17)
O1 0.0441(10) 0.0745(14) 0.0335(9) -0.0104(10) 0.0180(8) -0.0031(9)
O2 0.0688(15) 0.118(2) 0.0414(12) -0.0155(14) 0.0318(12) -0.0002(14)

loop_
_atom_type_symbol
_atom_type_description
_atom_type_scat_dispersion_real
_atom_type_scat_dispersion_imag
_atom_type_scat_source
C C 0.0033 0.0016 'International Tables Vol C Tables 4.2.6.8 and 6.1.1.4'
H H 0.0000 0.0000 'International Tables Vol C Tables 4.2.6.8 and 6.1.1.4'
N N 0.0061 0.0033 'International Tables Vol C Tables 4.2.6.8 and 6.1.1.4'
O O 0.0106 0.0060 'International Tables Vol C Tables 4.2.6.8 and 6.1.1.4'

loop_
_geom_angle_atom_site_label_1
_geom_angle_atom_site_label_2
_geom_angle_atom_site_label_3
_geom_angle
O2 C1 O1 118.0(3)
O2 C1 C4 134.9(3)
O1 C1 C4 107.0(2)
C5 C2 O1 115.7(2)
C5 C2 C3 134.8(2)
O1 C2 C3 109.3(2)
C8 C3 C2 126.7(2)
C8 C3 C4 128.4(2)
C2 C3 C4 102.8(2)
C21 C4 C1 122.7(3)
C21 C4 C3 131.1(3)
C1 C4 C3 105.2(2)
C2 C5 C7 124.8(3)
C2 C5 C6 119.6(2)
C7 C5 C6 115.1(2)
N1 C6 C5 178.6(4)
N2 C7 C5 173.2(3)
C3 C8 C15 121.6(2)
C3 C8 C9 122.8(2)
C15 C8 C9 115.0(2)
C14 C9 C10 119.3(2)
C14 C9 C8 122.2(2)
C10 C9 C8 118.4(2)
C11 C10 C9 119.9(3)
C11 C10 H10 120.0
C9 C10 H10 120.0
C12 C11 C10 120.3(3)
C12 C11 H11 119.8
C10 C11 H11 119.8
C11 C12 C13 120.4(3)
C11 C12 H12 119.8
C13 C12 H12 119.8
C12 C13 C14 120.3(3)
C12 C13 H13 119.8
C14 C13 H13 119.8
C9 C14 C13 119.7(3)
C9 C14 H14 120.2
C13 C14 H14 120.2
C20 C15 C16 118.9(3)
C20 C15 C8 119.5(3)
C16 C15 C8 121.6(3)
C17 C16 C15 120.6(3)
C17 C16 H16 119.7
C15 C16 H16 119.7
C18 C17 C16 120.0(3)
C18 C17 H17 120.0
C16 C17 H17 120.0
C17 C18 C19 120.1(3)
C17 C18 H18 120.0
C19 C18 H18 120.0
C18 C19 C20 120.7(3)
C18 C19 H19 119.7
C20 C19 H19 119.7
C19 C20 C15 119.8(3)
C19 C20 H20 120.1
C15 C20 H20 120.1
C4 C21 C23 122.3(3)
C4 C21 C22 122.5(3)
C23 C21 C22 115.1(3)
C21 C22 H22A 109.5
C21 C22 H22B 109.5
H22A C22 H22B 109.5
C21 C22 H22C 109.5
H22A C22 H22C 109.5
H22B C22 H22C 109.5
C21 C23 H23A 109.5
C21 C23 H23B 109.5
H23A C23 H23B 109.5
C21 C23 H23C 109.5
H23A C23 H23C 109.5
H23B C23 H23C 109.5
C2 O1 C1 109.5(2)

loop_
_geom_bond_atom_site_label_1
_geom_bond_atom_site_label_2
_geom_bond_distance
C1 O2 1.195(3)
C1 O1 1.432(3)
C1 C4 1.463(4)
C2 C5 1.350(3)
C2 O1 1.364(3)
C2 C3 1.474(4)
C3 C8 1.348(4)
C3 C4 1.497(3)
C4 C21 1.344(4)
C5 C7 1.433(4)
C5 C6 1.434(4)
C6 N1 1.136(4)
C7 N2 1.132(4)
C8 C15 1.491(4)
C8 C9 1.494(3)
C9 C14 1.390(4)
C9 C10 1.396(4)
C10 C11 1.389(4)
C10 H10 0.9300
C11 C12 1.368(5)
C11 H11 0.9300
C12 C13 1.371(5)
C12 H12 0.9300
C13 C14 1.396(4)
C13 H13 0.9300
C14 H14 0.9300
C15 C20 1.394(4)
C15 C16 1.395(4)
C16 C17 1.390(4)
C16 H16 0.9300
C17 C18 1.375(5)
C17 H17 0.9300
C18 C19 1.378(6)
C18 H18 0.9300
C19 C20 1.392(4)
C19 H19 0.9300
C20 H20 0.9300
C21 C23 1.501(5)
C21 C22 1.505(4)
C22 H22A 0.9600
C22 H22B 0.9600
C22 H22C 0.9600
C23 H23A 0.9600
C23 H23B 0.9600
C23 H23C 0.9600

loop_
_geom_torsion_atom_site_label_1
_geom_torsion_atom_site_label_2
_geom_torsion_atom_site_label_3
_geom_torsion_atom_site_label_4
_geom_torsion
C5 C2 C3 C8 -42.7(5)
O1 C2 C3 C8 141.6(3)
C5 C2 C3 C4 152.8(3)
O1 C2 C3 C4 -22.9(3)
O2 C1 C4 C21 -24.8(6)
O1 C1 C4 C21 152.4(3)
O2 C1 C4 C3 165.3(4)
O1 C1 C4 C3 -17.6(3)
C8 C3 C4 C21 51.1(5)
C2 C3 C4 C21 -144.7(3)
C8 C3 C4 C1 -140.1(3)
C2 C3 C4 C1 24.0(3)
O1 C2 C5 C7 171.3(3)
C3 C2 C5 C7 -4.3(5)
O1 C2 C5 C6 -0.9(4)
C3 C2 C5 C6 -176.4(3)
C2 C5 C6 N1 131(16)
C7 C5 C6 N1 -42(16)
C2 C5 C7 N2 -141(3)
C6 C5 C7 N2 32(3)
C2 C3 C8 C15 -164.3(3)
C4 C3 C8 C15 -3.7(4)
C2 C3 C8 C9 6.3(4)
C4 C3 C8 C9 166.9(3)
C3 C8 C9 C14 119.2(3)
C15 C8 C9 C14 -69.6(3)
C3 C8 C9 C10 -63.1(4)
C15 C8 C9 C10 108.1(3)
C14 C9 C10 C11 0.3(4)
C8 C9 C10 C11 -177.4(3)
C9 C10 C11 C12 0.3(5)
C10 C11 C12 C13 -0.3(5)
C11 C12 C13 C14 -0.2(5)
C10 C9 C14 C13 -0.8(4)
C8 C9 C14 C13 176.9(3)
C12 C13 C14 C9 0.7(5)
C3 C8 C15 C20 53.9(4)
C9 C8 C15 C20 -117.4(3)
C3 C8 C15 C16 -127.2(3)
C9 C8 C15 C16 61.6(3)
C20 C15 C16 C17 -1.9(4)
C8 C15 C16 C17 179.1(3)
C15 C16 C17 C18 0.6(5)
C16 C17 C18 C19 0.5(5)
C17 C18 C19 C20 -0.4(5)
C18 C19 C20 C15 -0.9(5)
C16 C15 C20 C19 2.0(4)
C8 C15 C20 C19 -179.0(3)
C1 C4 C21 C23 -164.7(3)
C3 C4 C21 C23 2.4(5)
C1 C4 C21 C22 14.0(5)
C3 C4 C21 C22 -179.0(3)
C5 C2 O1 C1 -164.0(3)
C3 C2 O1 C1 12.7(3)
O2 C1 O1 C2 -178.8(3)
C4 C1 O1 C2 3.4(3)
